data_2214492
loop_
_publ_author_name
'Liu, T.'
'Wang, Z.-W.'
'Wang, Y.-X.'
'Xie, Z.-P.'

_publ_section_title
;(Dihydroxyglyoxime-\k^2^<i>N</i>,<i>N</i>')bis(1,10-phenanthroline-\k^2^<i>N</i>,<i>N</i>')manganese(II)
 dinitrate dihydrate
;
_journal_coeditor_code AT2344
_journal_issue 8
_journal_name_full 'Acta Crystallographica Section E'
_journal_page_first m2198
_journal_page_last m2199
_journal_paper_doi 10.1107/S1600536807035076
_journal_volume 63
_journal_year 2007
_chemical_formula_iupac '[Mn (C12 H8 N2)2 (C2 H4 N2 O4)] (N O3)2, 2H2 O'
_chemical_formula_moiety 'C26 H20 Mn N6 O4 2+, 2(N O3 -), 2(H2 O)'
_chemical_formula_sum 'C26 H24 Mn N8 O12'
_chemical_formula_weight 695.47
_chemical_name_systematic
;
(Dihydroxyglyoxime-\k^2^N,N')bis(1,10-phenanthroline-\
\k^2^<i>N</i>,<i>N</i>')manganese(II) dinitrate dihydrate
;
_space_group_IT_number 14
_symmetry_cell_setting monoclinic
_symmetry_space_group_name_Hall '-P 2ybc'
_symmetry_space_group_name_H-M 'P 1 21/c 1'
_atom_sites_solution_hydrogens geom
_atom_sites_solution_primary direct
_atom_sites_solution_secondary difmap
_audit_creation_method SHELXL-97
_cell_angle_alpha 90.00
_cell_angle_beta 96.228(4)
_cell_angle_gamma 90.00
_cell_formula_units_Z 4
_cell_length_a 13.913(2)
_cell_length_b 11.998(5)
_cell_length_c 18.131(3)
_cell_measurement_reflns_used 5592
_cell_measurement_temperature 273(2)
_cell_measurement_theta_max 25.027
_cell_measurement_theta_min 2.118
_cell_volume 3008.7(14)
_computing_cell_refinement 'SAINT (Siemens, 1996)'
_computing_data_collection 'APEX2 (Bruker, 2005)'
_computing_data_reduction SAINT
_computing_molecular_graphics 'SHELXTL (Siemens, 1996)'
_computing_publication_material SHELXTL
_computing_structure_refinement 'SHELXL97 (Sheldrick, 1997)'
_computing_structure_solution 'SHELXS97 (Sheldrick, 1997)'
_diffrn_ambient_temperature 273(2)
_diffrn_measured_fraction_theta_full 0.970
_diffrn_measured_fraction_theta_max 0.970
_diffrn_measurement_device_type 'Bruker APEX II area-detector'
_diffrn_measurement_method '\f and \w'
_diffrn_radiation_monochromator graphite
_diffrn_radiation_source 'fine-focus sealed tube'
_diffrn_radiation_type MoK\a
_diffrn_radiation_wavelength 0.71073
_diffrn_reflns_av_R_equivalents 0.0411
_diffrn_reflns_av_sigmaI/netI 0.0889
_diffrn_reflns_limit_h_max 17
_diffrn_reflns_limit_h_min -17
_diffrn_reflns_limit_k_max 15
_diffrn_reflns_limit_k_min -15
_diffrn_reflns_limit_l_max 22
_diffrn_reflns_limit_l_min -22
_diffrn_reflns_number 20095
_diffrn_reflns_theta_full 26.70
_diffrn_reflns_theta_max 26.70
_diffrn_reflns_theta_min 2.04
_diffrn_standards_number 0
_exptl_absorpt_coefficient_mu 0.516
_exptl_absorpt_correction_T_max 0.9124
_exptl_absorpt_correction_T_min 0.8614
_exptl_absorpt_correction_type multi-scan
_exptl_absorpt_process_details '(SADABS; Sheldrick, 1996)'
_exptl_crystal_colour colourless
_exptl_crystal_density_diffrn 1.535
_exptl_crystal_density_method 'not measured'
_exptl_crystal_description prism
_exptl_crystal_F_000 1428
_exptl_crystal_size_max 0.30
_exptl_crystal_size_mid 0.23
_exptl_crystal_size_min 0.18
_refine_diff_density_max 0.645
_refine_diff_density_min -0.490
_refine_ls_extinction_method none
_refine_ls_goodness_of_fit_ref 0.988
_refine_ls_hydrogen_treatment mixed
_refine_ls_matrix_type full
_refine_ls_number_parameters 444
_refine_ls_number_reflns 6179
_refine_ls_number_restraints 12
_refine_ls_restrained_S_all 0.996
_refine_ls_R_factor_all 0.0996
_refine_ls_R_factor_gt 0.0512
_refine_ls_shift/su_max 0.001
_refine_ls_shift/su_mean 0.000
_refine_ls_structure_factor_coef Fsqd
_refine_ls_weighting_details 'calc w=1/[\s^2^(Fo^2^)+(0.0806P)^2^] where P=(Fo^2^+2Fc^2^)/3'
_refine_ls_weighting_scheme calc
_refine_ls_wR_factor_gt 0.1584
_refine_ls_wR_factor_ref 0.1660
_reflns_number_gt 3132
_reflns_number_total 6179
_reflns_threshold_expression I>2sigma(I)
_cod_data_source_file at2344.cif
_cod_data_source_block I
_cod_original_cell_volume 3008.6(14)
_cod_original_sg_symbol_H-M 'P 21/c'
_cod_database_code 2214492
_cod_database_fobs_code 2214492

loop_
_symmetry_equiv_pos_as_xyz
'x, y, z'
'-x, y+1/2, -z+1/2'
'-x, -y, -z'
'x, -y-1/2, z-1/2'

loop_
_atom_site_type_symbol
_atom_site_label
_atom_site_fract_x
_atom_site_fract_y
_atom_site_fract_z
_atom_site_U_iso_or_equiv
_atom_site_adp_type
_atom_site_calc_flag
_atom_site_refinement_flags
_atom_site_occupancy
. . . . . . . . . .

loop_
_cod_entry_issue_id
_cod_entry_issue_origin
_cod_entry_issue_severity
_cod_entry_issue_description
_cod_entry_issue_author
_cod_entry_issue_date
1 original retraction
;
    This file does not describe any real compound and was retracted by
    the authors. The previously deposited coordinates can be reviewed
    in older revisions of this file or in the COD Subversion
    repository, svn://www.crystallography.net/cod/retracted/.

    The precise reasons for the retraction and other circumstances are
    extensively discussed in the Acta Cryst. E editorial:

    William T. A. Harrison, Jim Simpson and Matthias Weil, Acta
    Cryst. E 66 (2010) e1--e2

    http://journals.iucr.org/e/issues/2010/01/00/me0406/index.html
    http://journals.iucr.org/e/issues/2010/01/00/me0406/me0406.pdf
    doi:10.1107/S1600536809051757
    (http://dx.doi.org/10.1107/S1600536809051757)
;
'Saulius Gra\<zulis' 2010-03-20
